data_8102158
loop_
_publ_author_name
'Li, Jie'
'Xue, Dong'
'Zhang, Zun-Ting'

_publ_section_title
;
Crystal structure of 3-amino-5-(furan-2-yl)-2-nitrobiphenyl-4-carbonitrile, 
C~17~H~11~N~3~O~3~
;
_journal_issue 3
_journal_name_full 'Zeitschrift f\"ur Kristallographie - New Crystal Structures'
_journal_page_first 297
_journal_page_last 298
_journal_volume 222
_journal_year 2007
_chemical_formula_moiety 'C17 H11 N3 O3'
_chemical_formula_sum 'C17 H11 N3 O3'
_chemical_formula_weight 305.29
_chemical_melting_point 435
_chemical_name_systematic
; 
3-amino-5-(furan-2-yl)-2-nitrobiphenyl-4-carbonitrile 
;
_space_group_IT_number 148
_symmetry_cell_setting hexagonal
_symmetry_space_group_name_Hall '-R 3'
_symmetry_space_group_name_H-M 'R -3 :H'
_atom_sites_solution_hydrogens geom
_atom_sites_solution_primary direct
_atom_sites_solution_secondary difmap
_audit_creation_method SHELXL-97
_cell_angle_alpha 90.00
_cell_angle_beta 90.00
_cell_angle_gamma 120.00
_cell_formula_units_Z 18
_cell_length_a 36.6123(16)
_cell_length_b 36.6123(16)
_cell_length_c 5.5797(3)
_cell_measurement_reflns_used 2568
_cell_measurement_temperature 296(2)
_cell_measurement_theta_max 25.10
_cell_measurement_theta_min 1.93
_cell_volume 6477.3(5)
_computing_cell_refinement 'SMART (Bruker, 1999)'
_computing_data_collection 'SMART (Bruker, 1999)'
_computing_data_reduction 'Bruker SAINT'
_computing_molecular_graphics 'SHELXTL (Sheldrick, 1997b)'
_computing_publication_material 'SHELXTL (Sheldrick, 1997b)'
_computing_structure_refinement 'SHELXL-97 (Sheldrick, 1997)'
_computing_structure_solution 'SHELXS-97 (Sheldrick, 1990)'
_diffrn_ambient_temperature 296(2)
_diffrn_measured_fraction_theta_full 1.000
_diffrn_measured_fraction_theta_max 1.000
_diffrn_measurement_device_type 'Bruker SMART CCD'
_diffrn_measurement_method phi/omega
_diffrn_radiation_monochromator graphite
_diffrn_radiation_source 'fine-focus sealed tube'
_diffrn_radiation_type MoK\a
_diffrn_radiation_wavelength 0.71073
_diffrn_reflns_av_R_equivalents 0.0412
_diffrn_reflns_av_sigmaI/netI 0.0450
_diffrn_reflns_limit_h_max 43
_diffrn_reflns_limit_h_min -43
_diffrn_reflns_limit_k_max 43
_diffrn_reflns_limit_k_min -26
_diffrn_reflns_limit_l_max 6
_diffrn_reflns_limit_l_min -6
_diffrn_reflns_number 11180
_diffrn_reflns_theta_full 25.10
_diffrn_reflns_theta_max 25.10
_diffrn_reflns_theta_min 1.93
_diffrn_standards_decay_% 0
_diffrn_standards_interval_count 0
_diffrn_standards_interval_time 0
_diffrn_standards_number 0
_exptl_absorpt_coefficient_mu 0.100
_exptl_absorpt_correction_T_max 0.9859
_exptl_absorpt_correction_T_min 0.9601
_exptl_absorpt_correction_type multi-scan
_exptl_absorpt_process_details 'sadabs (Bruker,1999)'
_exptl_crystal_colour yellow
_exptl_crystal_density_diffrn 1.409
_exptl_crystal_density_method 'not measured'
_exptl_crystal_description needle
_exptl_crystal_F_000 2844
_exptl_crystal_size_max 0.41
_exptl_crystal_size_mid 0.20
_exptl_crystal_size_min 0.14
_refine_diff_density_max 0.219
_refine_diff_density_min -0.181
_refine_diff_density_rms 0.035
_refine_ls_extinction_coef 0.00064(18)
_refine_ls_extinction_expression Fc^*^=kFc[1+0.001xFc^2^\l^3^/sin(2\q)]^-1/4^
_refine_ls_extinction_method SHELXL
_refine_ls_goodness_of_fit_ref 0.936
_refine_ls_hydrogen_treatment mixed
_refine_ls_matrix_type full
_refine_ls_number_parameters 217
_refine_ls_number_reflns 2568
_refine_ls_number_restraints 0
_refine_ls_restrained_S_all 0.936
_refine_ls_R_factor_all 0.0732
_refine_ls_R_factor_gt 0.0416
_refine_ls_shift/su_max 0.000
_refine_ls_shift/su_mean 0.000
_refine_ls_structure_factor_coef Fsqd
_refine_ls_weighting_details 'calc w=1/[\s^2^(Fo^2^)+(0.0650P)^2^+2.9499P] where P=(Fo^2^+2Fc^2^)/3'
_refine_ls_weighting_scheme calc
_refine_ls_wR_factor_gt 0.1067
_refine_ls_wR_factor_ref 0.1211
_reflns_number_gt 1626
_reflns_number_total 2568
_reflns_threshold_expression >2sigma(I)
_cod_data_source_file 1267-2053.cff
_cod_data_source_block xb0960
_cod_depositor_comments
;
The following automatic conversions were performed:

'_exptl_absorpt_correction_type' tag value 'multi-scans' was replaced
with 'multi-scan' value.

Automatic conversion script
Id: cif_fix_values 1646 2011-03-28 12:23:43Z adriana 
;
_cod_original_sg_symbol_H-M R-3
_cod_database_code 8102158

loop_
_symmetry_equiv_pos_as_xyz
'x, y, z'
'-y, x-y, z'
'-x+y, -x, z'
'x+2/3, y+1/3, z+1/3'
'-y+2/3, x-y+1/3, z+1/3'
'-x+y+2/3, -x+1/3, z+1/3'
'x+1/3, y+2/3, z+2/3'
'-y+1/3, x-y+2/3, z+2/3'
'-x+y+1/3, -x+2/3, z+2/3'
'-x, -y, -z'
'y, -x+y, -z'
'x-y, x, -z'
'-x+2/3, -y+1/3, -z+1/3'
'y+2/3, -x+y+1/3, -z+1/3'
'x-y+2/3, x+1/3, -z+1/3'
'-x+1/3, -y+2/3, -z+2/3'
'y+1/3, -x+y+2/3, -z+2/3'
'x-y+1/3, x+2/3, -z+2/3'

loop_
_atom_site_label
_atom_site_type_symbol
_atom_site_fract_x
_atom_site_fract_y
_atom_site_fract_z
_atom_site_U_iso_or_equiv
_atom_site_adp_type
_atom_site_occupancy
_atom_site_symmetry_multiplicity
_atom_site_Wyckoff_symbol
_atom_site_calc_flag
_atom_site_refinement_flags
_atom_site_disorder_assembly
_atom_site_disorder_group
C17 C 0.30307(7) 0.19711(7) -0.1338(4) 0.0568(6) Uani 1 18 f d . . .
N2 N 0.28665(7) 0.12224(7) 0.0589(4) 0.0588(5) Uani 1 18 f d . . .
N3 N 0.22808(5) 0.08323(6) 0.4411(4) 0.0568(5) Uani 1 18 f d . . .
O1 O 0.27713(6) 0.25575(6) -0.1539(3) 0.0676(5) Uani 1 18 f d . . .
O2 O 0.23102(6) 0.05680(5) 0.3212(3) 0.0809(6) Uani 1 18 f d . . .
O3 O 0.22089(6) 0.07901(6) 0.6565(3) 0.0787(5) Uani 1 18 f d . . .
C1 C 0.27922(8) 0.29408(7) -0.1796(5) 0.0708(7) Uani 1 18 f d . . .
H1 H 0.2902 0.3115 -0.3128 0.085 Uiso 1 18 f calc R . .
C2 C 0.26365(7) 0.30260(7) 0.0098(5) 0.0694(7) Uani 1 18 f d . . .
H2 H 0.2618 0.3267 0.0352 0.083 Uiso 1 18 f calc R . .
C3 C 0.25016(7) 0.26810(7) 0.1681(4) 0.0553(6) Uani 1 18 f d . . .
H3 H 0.2377 0.2652 0.3173 0.066 Uiso 1 18 f calc R . .
C4 C 0.25874(5) 0.24044(5) 0.0627(3) 0.0472(5) Uani 1 18 f d . . .
C5 C 0.25150(6) 0.19968(6) 0.1459(3) 0.0437(5) Uani 1 18 f d . . .
C6 C 0.22045(6) 0.17907(6) 0.3214(3) 0.0464(5) Uani 1 18 f d . . .
H6 H 0.2061 0.1921 0.3808 0.056 Uiso 1 18 f calc R . .
C7 C 0.21069(6) 0.13992(6) 0.4083(3) 0.0453(5) Uani 1 18 f d . . .
C8 C 0.23387(6) 0.12134(6) 0.3256(3) 0.0462(5) Uani 1 18 f d . . .
C9 C 0.26415(6) 0.13967(6) 0.1425(3) 0.0461(5) Uani 1 18 f d . . .
C10 C 0.27240(6) 0.17950(6) 0.0550(3) 0.0453(5) Uani 1 18 f d . . .
C11 C 0.17325(6) 0.11774(6) 0.5687(3) 0.0461(5) Uani 1 18 f d . . .
C12 C 0.16806(7) 0.13845(7) 0.7613(3) 0.0524(5) Uani 1 18 f d . . .
H12 H 0.1885 0.1662 0.7942 0.063 Uiso 1 18 f calc R . .
C13 C 0.13270(8) 0.11827(8) 0.9055(4) 0.0632(6) Uani 1 18 f d . . .
H13 H 0.1297 0.1323 1.0361 0.076 Uiso 1 18 f calc R . .
C14 C 0.10229(8) 0.07787(8) 0.8564(4) 0.0666(7) Uani 1 18 f d . . .
H14 H 0.0786 0.0644 0.9537 0.080 Uiso 1 18 f calc R . .
C15 C 0.10655(7) 0.05698(7) 0.6639(4) 0.0631(6) Uani 1 18 f d . . .
H15 H 0.0856 0.0295 0.6307 0.076 Uiso 1 18 f calc R . .
C16 C 0.14186(7) 0.07668(7) 0.5189(4) 0.0530(6) Uani 1 18 f d . . .
H16 H 0.1446 0.0624 0.3883 0.064 Uiso 1 18 f calc R . .
N1 N 0.32697(8) 0.20786(7) -0.2847(4) 0.0835(7) Uani 1 18 f d . . .
H2A H 0.3020(7) 0.1329(7) -0.072(4) 0.066(7) Uiso 1 18 f d . . .
H2B H 0.2772(8) 0.0951(9) 0.092(4) 0.077(8) Uiso 1 18 f d . . .

loop_
_atom_site_aniso_label
_atom_site_aniso_U_11
_atom_site_aniso_U_22
_atom_site_aniso_U_33
_atom_site_aniso_U_23
_atom_site_aniso_U_13
_atom_site_aniso_U_12
C17 0.0625(15) 0.0540(13) 0.0614(14) 0.0096(11) 0.0135(12) 0.0348(12)
N2 0.0609(12) 0.0544(13) 0.0689(13) 0.0084(10) 0.0189(11) 0.0346(11)
N3 0.0520(11) 0.0520(11) 0.0698(13) 0.0086(10) 0.0073(9) 0.0285(9)
O1 0.0742(14) 0.0597(14) 0.0698(13) 0.0106(12) 0.0139(13) 0.0341(12)
O2 0.0958(14) 0.0493(10) 0.1032(13) 0.0109(9) 0.0325(11) 0.0405(10)
O3 0.1006(14) 0.0913(13) 0.0640(11) 0.0233(9) 0.0107(10) 0.0628(12)
C1 0.0743(17) 0.0481(14) 0.0853(18) 0.0198(13) 0.0014(14) 0.0271(13)
C2 0.0500(14) 0.0475(14) 0.114(2) -0.0040(14) -0.0058(14) 0.0269(12)
C3 0.0518(13) 0.0474(13) 0.0611(13) -0.0069(11) 0.0083(10) 0.0206(11)
C4 0.0404(14) 0.0467(15) 0.0486(15) 0.0051(12) 0.0010(12) 0.0175(13)
C5 0.0386(11) 0.0410(11) 0.0479(11) -0.0012(9) 0.0000(9) 0.0172(9)
C6 0.0451(12) 0.0440(12) 0.0503(11) -0.0023(9) 0.0040(9) 0.0224(10)
C7 0.0435(11) 0.0465(12) 0.0434(11) -0.0020(9) 0.0011(9) 0.0206(10)
C8 0.0466(12) 0.0418(12) 0.0492(11) 0.0036(9) 0.0045(10) 0.0214(10)
C9 0.0434(11) 0.0454(12) 0.0495(11) -0.0021(9) 0.0021(9) 0.0222(10)
C10 0.0415(11) 0.0459(12) 0.0465(11) 0.0025(9) 0.0060(9) 0.0202(10)
C11 0.0481(12) 0.0501(13) 0.0419(11) 0.0054(9) 0.0017(9) 0.0258(10)
C12 0.0557(13) 0.0552(13) 0.0468(11) -0.0018(10) 0.0015(10) 0.0282(11)
C13 0.0735(17) 0.0764(18) 0.0511(13) 0.0057(12) 0.0135(12) 0.0459(15)
C14 0.0621(16) 0.0714(17) 0.0673(15) 0.0177(13) 0.0224(12) 0.0342(14)
C15 0.0585(15) 0.0507(13) 0.0725(15) 0.0140(11) 0.0155(12) 0.0218(12)
C16 0.0571(14) 0.0497(13) 0.0527(12) 0.0017(10) 0.0062(10) 0.0271(11)
N1 0.0960(17) 0.0834(16) 0.0888(15) 0.0295(13) 0.0457(14) 0.0583(14)

loop_
_atom_type_symbol
_atom_type_description
_atom_type_scat_dispersion_real
_atom_type_scat_dispersion_imag
_atom_type_scat_source
C C 0.0033 0.0016 'International Tables Vol C Tables 4.2.6.8 and 6.1.1.4'
H H 0.0000 0.0000 'International Tables Vol C Tables 4.2.6.8 and 6.1.1.4'
N N 0.0061 0.0033 'International Tables Vol C Tables 4.2.6.8 and 6.1.1.4'
O O 0.0106 0.0060 'International Tables Vol C Tables 4.2.6.8 and 6.1.1.4'

loop_
_geom_angle_atom_site_label_1
_geom_angle_atom_site_label_2
_geom_angle_atom_site_label_3
_geom_angle
_geom_angle_site_symmetry_1
_geom_angle_site_symmetry_3
_geom_angle_publ_flag
N1 C17 C10 174.4(2) . . ?
C9 N2 H2A 118.7(15) . . ?
C9 N2 H2B 117.8(16) . . ?
H2A N2 H2B 118(2) . . ?
O3 N3 O2 122.36(19) . . ?
O3 N3 C8 118.41(18) . . ?
O2 N3 C8 119.23(19) . . ?
C4 O1 C1 106.06(18) . . ?
C2 C1 O1 110.5(2) . . ?
C2 C1 H1 124.7 . . ?
O1 C1 H1 124.7 . . ?
C1 C2 C3 106.9(2) . . ?
C1 C2 H2 126.6 . . ?
C3 C2 H2 126.6 . . ?
C4 C3 C2 107.0(2) . . ?
C4 C3 H3 126.5 . . ?
C2 C3 H3 126.5 . . ?
C3 C4 O1 109.51(19) . . ?
C3 C4 C5 130.18(19) . . ?
O1 C4 C5 120.31(18) . . ?
C10 C5 C6 118.70(18) . . ?
C10 C5 C4 124.01(18) . . ?
C6 C5 C4 117.25(18) . . ?
C7 C6 C5 121.58(18) . . ?
C7 C6 H6 119.2 . . ?
C5 C6 H6 119.2 . . ?
C6 C7 C8 118.83(18) . . ?
C6 C7 C11 117.80(18) . . ?
C8 C7 C11 123.12(17) . . ?
C7 C8 C9 122.02(18) . . ?
C7 C8 N3 119.08(17) . . ?
C9 C8 N3 118.82(18) . . ?
N2 C9 C8 123.1(2) . . ?
N2 C9 C10 119.95(19) . . ?
C8 C9 C10 116.86(17) . . ?
C5 C10 C9 121.78(17) . . ?
C5 C10 C17 122.72(19) . . ?
C9 C10 C17 115.49(18) . . ?
C12 C11 C16 118.86(19) . . ?
C12 C11 C7 120.58(18) . . ?
C16 C11 C7 120.46(17) . . ?
C11 C12 C13 120.5(2) . . ?
C11 C12 H12 119.7 . . ?
C13 C12 H12 119.7 . . ?
C14 C13 C12 120.1(2) . . ?
C14 C13 H13 119.9 . . ?
C12 C13 H13 119.9 . . ?
C13 C14 C15 120.2(2) . . ?
C13 C14 H14 119.9 . . ?
C15 C14 H14 119.9 . . ?
C14 C15 C16 120.3(2) . . ?
C14 C15 H15 119.9 . . ?
C16 C15 H15 119.9 . . ?
C15 C16 C11 119.9(2) . . ?
C15 C16 H16 120.0 . . ?
C11 C16 H16 120.0 . . ?

loop_
_geom_bond_atom_site_label_1
_geom_bond_atom_site_label_2
_geom_bond_distance
_geom_bond_site_symmetry_2
_geom_bond_publ_flag
C17 N1 1.134(3) . ?
C17 C10 1.436(3) . ?
N2 C9 1.352(3) . ?
N2 H2A 0.88(2) . ?
N2 H2B 0.89(3) . ?
N3 O3 1.223(2) . ?
N3 O2 1.225(2) . ?
N3 C8 1.453(3) . ?
O1 C4 1.360(3) . ?
O1 C1 1.374(3) . ?
C1 C2 1.310(3) . ?
C1 H1 0.9300 . ?
C2 C3 1.413(3) . ?
C2 H2 0.9300 . ?
C3 C4 1.337(3) . ?
C3 H3 0.9300 . ?
C4 C5 1.455(3) . ?
C5 C10 1.398(3) . ?
C5 C6 1.401(3) . ?
C6 C7 1.380(3) . ?
C6 H6 0.9300 . ?
C7 C8 1.405(3) . ?
C7 C11 1.492(3) . ?
C8 C9 1.407(3) . ?
C9 C10 1.420(3) . ?
C11 C12 1.382(3) . ?
C11 C16 1.389(3) . ?
C12 C13 1.383(3) . ?
C12 H12 0.9300 . ?
C13 C14 1.362(3) . ?
C13 H13 0.9300 . ?
C14 C15 1.372(3) . ?
C14 H14 0.9300 . ?
C15 C16 1.383(3) . ?
C15 H15 0.9300 . ?
C16 H16 0.9300 . ?

loop_
_geom_torsion_atom_site_label_1
_geom_torsion_atom_site_label_2
_geom_torsion_atom_site_label_3
_geom_torsion_atom_site_label_4
_geom_torsion
_geom_torsion_site_symmetry_1
_geom_torsion_site_symmetry_2
_geom_torsion_site_symmetry_3
_geom_torsion_site_symmetry_4
_geom_torsion_publ_flag
C4 O1 C1 C2 0.8(3) . . . . ?
O1 C1 C2 C3 -0.6(3) . . . . ?
C1 C2 C3 C4 0.2(3) . . . . ?
C2 C3 C4 O1 0.2(2) . . . . ?
C2 C3 C4 C5 179.9(2) . . . . ?
C1 O1 C4 C3 -0.6(2) . . . . ?
C1 O1 C4 C5 179.67(18) . . . . ?
C3 C4 C5 C10 -160.5(2) . . . . ?
O1 C4 C5 C10 19.2(3) . . . . ?
C3 C4 C5 C6 22.1(3) . . . . ?
O1 C4 C5 C6 -158.26(18) . . . . ?
C10 C5 C6 C7 1.1(3) . . . . ?
C4 C5 C6 C7 178.69(18) . . . . ?
C5 C6 C7 C8 2.9(3) . . . . ?
C5 C6 C7 C11 -171.57(17) . . . . ?
C6 C7 C8 C9 -5.6(3) . . . . ?
C11 C7 C8 C9 168.52(18) . . . . ?
C6 C7 C8 N3 171.07(17) . . . . ?
C11 C7 C8 N3 -14.8(3) . . . . ?
O3 N3 C8 C7 -34.1(3) . . . . ?
O2 N3 C8 C7 146.7(2) . . . . ?
O3 N3 C8 C9 142.7(2) . . . . ?
O2 N3 C8 C9 -36.5(3) . . . . ?
C7 C8 C9 N2 -179.53(19) . . . . ?
N3 C8 C9 N2 3.8(3) . . . . ?
C7 C8 C9 C10 4.1(3) . . . . ?
N3 C8 C9 C10 -172.54(17) . . . . ?
C6 C5 C10 C9 -2.5(3) . . . . ?
C4 C5 C10 C9 -179.96(18) . . . . ?
C6 C5 C10 C17 176.65(18) . . . . ?
C4 C5 C10 C17 -0.8(3) . . . . ?
N2 C9 C10 C5 -176.47(19) . . . . ?
C8 C9 C10 C5 0.0(3) . . . . ?
N2 C9 C10 C17 4.3(3) . . . . ?
C8 C9 C10 C17 -179.26(18) . . . . ?
N1 C17 C10 C5 -166(3) . . . . ?
N1 C17 C10 C9 14(3) . . . . ?
C6 C7 C11 C12 -49.1(3) . . . . ?
C8 C7 C11 C12 136.7(2) . . . . ?
C6 C7 C11 C16 127.3(2) . . . . ?
C8 C7 C11 C16 -46.9(3) . . . . ?
C16 C11 C12 C13 1.6(3) . . . . ?
C7 C11 C12 C13 178.0(2) . . . . ?
C11 C12 C13 C14 -1.0(3) . . . . ?
C12 C13 C14 C15 0.0(4) . . . . ?
C13 C14 C15 C16 0.4(4) . . . . ?
C14 C15 C16 C11 0.2(3) . . . . ?
C12 C11 C16 C15 -1.2(3) . . . . ?
C7 C11 C16 C15 -177.61(19) . . . . ?
